data_2022720
loop_
_publ_author_name
'Aderinto, Stephen O.'
'Thomas, Jim A.'
'Robertson, Craig C.'

_publ_section_title
;
 2,2':4,4'':4',4'''-Quaterpyridine: synthesis, crystal-structure
 description, and Hirshfeld surface analysis.
;
_journal_coeditor_code ZN2024
_journal_issue 'Pt 4'
_journal_name_full 'Acta crystallographica. Section E, Crystallographic communications'
_journal_page_first 356
_journal_page_last 360
_journal_paper_doi 10.1107/S2056989023002426
_journal_volume 79
_journal_year 2023
_chemical_formula_iupac 'C20 H14 N4'
_chemical_formula_moiety 'C20 H14 N4'
_chemical_formula_sum 'C20 H14 N4'
_chemical_formula_weight 310.35
_chemical_name_systematic
;
2,2':4,4'':4',4'''-Quaterpyridine
;
_space_group_crystal_system triclinic
_space_group_IT_number 2
_space_group_name_Hall '-P 1'
_space_group_name_H-M_alt 'P -1'
_atom_sites_solution_hydrogens geom
_atom_sites_solution_primary dual
_audit_creation_method
;
Olex2 1.2
(compiled 2018.05.29 svn.r3508 for OlexSys, GUI svn.r5506)
;
_cell_angle_alpha 106.477(2)
_cell_angle_beta 96.768(2)
_cell_angle_gamma 92.720(2)
_cell_formula_units_Z 1
_cell_length_a 3.7794(9)
_cell_length_b 9.132(2)
_cell_length_c 11.115(3)
_cell_measurement_reflns_used 1538
_cell_measurement_temperature 110.0(10)
_cell_measurement_theta_max 27.14
_cell_measurement_theta_min 2.33
_cell_volume 363.98(15)
_computing_cell_refinement
;
SAINT V8.38A (Bruker, 2016)
;
_computing_data_collection
;
APEX2 (Bruker, 2016)
;
_computing_data_reduction
;
SAINT V8.38A (Bruker, 2016)
;
_computing_molecular_graphics
;
Olex2 (Dolomanov <i>et al.</i>,  2009)
;
_computing_publication_material
;
Olex2 (Dolomanov <i>et al.</i>,  2009)
;
_computing_structure_refinement
;
SHELXL (Sheldrick, 2015b)
;
_computing_structure_solution '<i>SHELXT</i> (Sheldrick, 2015b)'
_diffrn_ambient_temperature 109.990(10)
_diffrn_measured_fraction_theta_full 1.000
_diffrn_measured_fraction_theta_max 0.998
_diffrn_measurement_device_type 'Bruker APEXII CCD'
_diffrn_measurement_method '\f and \w scans'
_diffrn_radiation_type MoK\a
_diffrn_radiation_wavelength 0.71073
_diffrn_reflns_av_R_equivalents 0.0357
_diffrn_reflns_av_unetI/netI 0.0452
_diffrn_reflns_limit_h_max 4
_diffrn_reflns_limit_h_min -4
_diffrn_reflns_limit_k_max 11
_diffrn_reflns_limit_k_min -11
_diffrn_reflns_limit_l_max 14
_diffrn_reflns_limit_l_min -14
_diffrn_reflns_number 6826
_diffrn_reflns_theta_full 25.242
_diffrn_reflns_theta_max 27.253
_diffrn_reflns_theta_min 1.929
_diffrn_standards_number 0
_exptl_absorpt_coefficient_mu 0.087
_exptl_absorpt_correction_T_max 0.7456
_exptl_absorpt_correction_T_min 0.6890
_exptl_absorpt_correction_type multi-scan
_exptl_absorpt_process_details
;
(SADABS; Krause et al., 2016)
;
_exptl_crystal_colour colourless
_exptl_crystal_density_diffrn 1.416
_exptl_crystal_description plate
_exptl_crystal_F_000 162
_exptl_crystal_size_max 0.4
_exptl_crystal_size_mid 0.35
_exptl_crystal_size_min 0.15
_refine_diff_density_max 0.321
_refine_diff_density_min -0.272
_refine_ls_extinction_method none
_refine_ls_goodness_of_fit_ref 1.070
_refine_ls_hydrogen_treatment constr
_refine_ls_matrix_type full
_refine_ls_number_parameters 109
_refine_ls_number_reflns 1617
_refine_ls_number_restraints 0
_refine_ls_restrained_S_all 1.070
_refine_ls_R_factor_all 0.0705
_refine_ls_R_factor_gt 0.0473
_refine_ls_shift/su_max 0.000
_refine_ls_shift/su_mean 0.000
_refine_ls_structure_factor_coef Fsqd
_refine_ls_weighting_details 'w=1/[\s^2^(Fo^2^)+(0.0544P)^2^+0.0983P] where P=(Fo^2^+2Fc^2^)/3'
_refine_ls_weighting_scheme calc
_refine_ls_wR_factor_gt 0.1112
_refine_ls_wR_factor_ref 0.1254
_reflns_number_gt 1176
_reflns_number_total 1617
_reflns_threshold_expression 'I > 2\s(I)'
_cod_data_source_file zn2024sup1.cif
_cod_data_source_block I
_cod_depositor_comments 'Adding full bibliography for 2022720.cif.'
_cod_database_code 2022720
_cod_database_fobs_code 2022720
_shelx_space_group_comment
;
The symmetry employed for this shelxl refinement is uniquely defined
by the following loop, which should always be used as a source of
symmetry information in preference to the above space-group names.
They are only intended as comments.
;

loop_
_space_group_symop_operation_xyz
'x, y, z'
'-x, -y, -z'

loop_
_atom_site_type_symbol
_atom_site_label
_atom_site_fract_x
_atom_site_fract_y
_atom_site_fract_z
_atom_site_U_iso_or_equiv
_atom_site_adp_type
_atom_site_calc_flag
_atom_site_occupancy
_atom_site_disorder_assembly
_atom_site_disorder_group
N N1 0.0725(4) 0.34513(15) 0.36534(13) 0.0199(3) Uani d 1 . .
N N10 0.5896(4) 0.98051(16) 0.15939(14) 0.0255(4) Uani d 1 . .
C C2 0.0647(4) 0.48982(18) 0.43797(14) 0.0172(4) Uani d 1 . .
C C3 0.1688(4) 0.61573(18) 0.40043(15) 0.0181(4) Uani d 1 . .
H H3 0.163519 0.716337 0.455210 0.022 Uiso calc 1 . .
C C4 0.2805(4) 0.59466(18) 0.28298(15) 0.0177(4) Uani d 1 . .
C C5 0.2848(4) 0.44507(18) 0.20739(15) 0.0190(4) Uani d 1 . .
H H5 0.357380 0.425003 0.125703 0.023 Uiso calc 1 . .
C C6 0.1820(4) 0.32596(18) 0.25263(15) 0.0206(4) Uani d 1 . .
H H6 0.189793 0.224202 0.200326 0.025 Uiso calc 1 . .
C C7 0.3904(4) 0.72786(18) 0.24004(15) 0.0181(4) Uani d 1 . .
C C8 0.5635(4) 0.86115(18) 0.32469(16) 0.0213(4) Uani d 1 . .
H H8 0.616125 0.868956 0.412099 0.026 Uiso calc 1 . .
C C9 0.6585(5) 0.98241(19) 0.28053(16) 0.0238(4) Uani d 1 . .
H H9 0.779673 1.072268 0.339663 0.029 Uiso calc 1 . .
C C11 0.4220(5) 0.85210(19) 0.07885(17) 0.0240(4) Uani d 1 . .
H H11 0.370005 0.847837 -0.007860 0.029 Uiso calc 1 . .
C C12 0.3199(4) 0.72498(19) 0.11441(16) 0.0213(4) Uani d 1 . .
H H12 0.201979 0.636146 0.052993 0.026 Uiso calc 1 . .

loop_
_atom_site_aniso_label
_atom_site_aniso_U_11
_atom_site_aniso_U_22
_atom_site_aniso_U_33
_atom_site_aniso_U_12
_atom_site_aniso_U_13
_atom_site_aniso_U_23
N1 0.0216(8) 0.0177(7) 0.0212(8) 0.0007(6) 0.0036(6) 0.0068(6)
N10 0.0314(9) 0.0205(8) 0.0279(9) 0.0025(6) 0.0094(7) 0.0102(7)
C2 0.0159(8) 0.0174(8) 0.0187(9) 0.0013(6) -0.0005(6) 0.0073(7)
C3 0.0179(9) 0.0161(8) 0.0205(9) -0.0001(6) 0.0010(7) 0.0068(7)
C4 0.0150(8) 0.0174(8) 0.0212(9) -0.0003(6) 0.0003(6) 0.0073(7)
C5 0.0190(9) 0.0210(9) 0.0178(9) 0.0001(7) 0.0028(7) 0.0071(7)
C6 0.0235(9) 0.0163(8) 0.0215(9) 0.0016(7) 0.0037(7) 0.0042(7)
C7 0.0175(9) 0.0174(8) 0.0218(9) 0.0032(6) 0.0058(7) 0.0082(7)
C8 0.0234(9) 0.0207(9) 0.0210(9) 0.0018(7) 0.0041(7) 0.0076(7)
C9 0.0266(10) 0.0188(9) 0.0253(9) -0.0003(7) 0.0049(7) 0.0051(7)
C11 0.0293(10) 0.0227(9) 0.0220(9) 0.0031(7) 0.0065(7) 0.0085(7)
C12 0.0246(9) 0.0186(9) 0.0212(9) -0.0003(7) 0.0041(7) 0.0067(7)

loop_
_atom_type_symbol
_atom_type_description
_atom_type_scat_dispersion_real
_atom_type_scat_dispersion_imag
_atom_type_scat_source
C C 0.0033 0.0016 'International Tables Vol C Tables 4.2.6.8 and 6.1.1.4'
H H 0.0000 0.0000 'International Tables Vol C Tables 4.2.6.8 and 6.1.1.4'
N N 0.0061 0.0033 'International Tables Vol C Tables 4.2.6.8 and 6.1.1.4'

loop_
_geom_angle_atom_site_label_1
_geom_angle_atom_site_label_2
_geom_angle_atom_site_label_3
_geom_angle_site_symmetry_1
_geom_angle_site_symmetry_3
_geom_angle
_geom_angle_publ_flag
C6 N1 C2 . . 117.10(13) ?
C11 N10 C9 . . 116.52(14) ?
N1 C2 C2 . 2_566 116.76(17) ?
N1 C2 C3 . . 122.60(15) ?
C3 C2 C2 . 2_566 120.64(18) ?
C2 C3 H3 . . 120.1 ?
C4 C3 C2 . . 119.86(15) ?
C4 C3 H3 . . 120.1 ?
C3 C4 C5 . . 117.50(14) ?
C3 C4 C7 . . 120.90(15) ?
C5 C4 C7 . . 121.60(14) ?
C4 C5 H5 . . 120.5 ?
C6 C5 C4 . . 119.02(15) ?
C6 C5 H5 . . 120.5 ?
N1 C6 C5 . . 123.91(15) ?
N1 C6 H6 . . 118.0 ?
C5 C6 H6 . . 118.0 ?
C8 C7 C4 . . 121.35(15) ?
C12 C7 C4 . . 121.41(15) ?
C12 C7 C8 . . 117.23(14) ?
C7 C8 H8 . . 120.4 ?
C9 C8 C7 . . 119.30(15) ?
C9 C8 H8 . . 120.4 ?
N10 C9 C8 . . 123.72(16) ?
N10 C9 H9 . . 118.1 ?
C8 C9 H9 . . 118.1 ?
N10 C11 H11 . . 118.2 ?
N10 C11 C12 . . 123.68(16) ?
C12 C11 H11 . . 118.2 ?
C7 C12 H12 . . 120.2 ?
C11 C12 C7 . . 119.54(16) ?
C11 C12 H12 . . 120.2 ?

loop_
_geom_bond_atom_site_label_1
_geom_bond_atom_site_label_2
_geom_bond_site_symmetry_2
_geom_bond_distance
_geom_bond_publ_flag
N1 C2 . 1.343(2) ?
N1 C6 . 1.333(2) ?
N10 C9 . 1.336(2) ?
N10 C11 . 1.333(2) ?
C2 C2 2_566 1.482(3) ?
C2 C3 . 1.385(2) ?
C3 H3 . 0.9500 ?
C3 C4 . 1.384(2) ?
C4 C5 . 1.388(2) ?
C4 C7 . 1.486(2) ?
C5 H5 . 0.9500 ?
C5 C6 . 1.379(2) ?
C6 H6 . 0.9500 ?
C7 C8 . 1.387(2) ?
C7 C12 . 1.383(2) ?
C8 H8 . 0.9500 ?
C8 C9 . 1.381(2) ?
C9 H9 . 0.9500 ?
C11 H11 . 0.9500 ?
C11 C12 . 1.381(2) ?
C12 H12 . 0.9500 ?

loop_
_geom_hbond_atom_site_label_D
_geom_hbond_atom_site_label_H
_geom_hbond_atom_site_label_A
_geom_hbond_site_symmetry_A
_geom_hbond_distance_DH
_geom_hbond_distance_HA
_geom_hbond_distance_DA
_geom_hbond_angle_DHA
_geom_hbond_publ_flag
C9 H9 N1 1_665 0.95 2.60 3.420(2) 144.4 yes
C11 H11 N10 2_675 0.95 2.62 3.410(2) 141.1 yes
